data_4037128
loop_
_publ_author_name
'Salih, Nabaz'
'Adams, Harry'
'Jackson, Richard F. W.'

_publ_section_title
;
 Synthesis of \w-Oxo Amino Acids and trans-5-Substituted Proline
 Derivatives Using Cross-Metathesis of Unsaturated Amino Acids.
;
_journal_issue 18
_journal_name_full 'The Journal of organic chemistry'
_journal_page_first 8386
_journal_page_last 8393
_journal_paper_doi 10.1021/acs.joc.6b01571
_journal_volume 81
_journal_year 2016
_chemical_formula_sum 'C15 H25 N O5'
_chemical_formula_weight 299.36
_space_group_IT_number 96
_space_group_name_Hall 'P 4nw 2abw'
_space_group_name_H-M_alt 'P 43 21 2'
_symmetry_cell_setting tetragonal
_symmetry_space_group_name_H-M 'P 43 21 2'
_atom_sites_solution_hydrogens geom
_atom_sites_solution_primary direct
_atom_sites_solution_secondary difmap
_audit_creation_method SHELXL-97
_cell_angle_alpha 90.00
_cell_angle_beta 90.00
_cell_angle_gamma 90.00
_cell_formula_units_Z 8
_cell_length_a 8.8171(6)
_cell_length_b 8.8171(6)
_cell_length_c 42.310(3)
_cell_measurement_reflns_used 9984
_cell_measurement_temperature 97(2)
_cell_measurement_theta_max 27.35
_cell_measurement_theta_min 2.31
_cell_volume 3289.2(4)
_computing_cell_refinement 'Bruker SAINT'
_computing_data_collection 'Bruker APEX2'
_computing_data_reduction 'Bruker SAINT'
_computing_molecular_graphics 'Bruker SHELXTL'
_computing_publication_material 'Bruker SHELXTL'
_computing_structure_refinement 'SHELXL-97 (Sheldrick, 2008)'
_computing_structure_solution 'SHELXS-97 (Sheldrick, 2008)'
_diffrn_ambient_temperature 97(2)
_diffrn_measured_fraction_theta_full 0.999
_diffrn_measured_fraction_theta_max 0.938
_diffrn_measurement_device_type 'Bruker APEX-II CCD'
_diffrn_measurement_method '\f and \w scans'
_diffrn_radiation_monochromator graphite
_diffrn_radiation_source 'fine-focus sealed tube'
_diffrn_radiation_type MoK\a
_diffrn_radiation_wavelength 0.71073
_diffrn_reflns_av_R_equivalents 0.0000
_diffrn_reflns_av_sigmaI/netI 0.0365
_diffrn_reflns_limit_h_max 11
_diffrn_reflns_limit_h_min -11
_diffrn_reflns_limit_k_max 11
_diffrn_reflns_limit_k_min -11
_diffrn_reflns_limit_l_max 55
_diffrn_reflns_limit_l_min -55
_diffrn_reflns_number 32165
_diffrn_reflns_theta_full 25.00
_diffrn_reflns_theta_max 27.73
_diffrn_reflns_theta_min 1.93
_exptl_absorpt_coefficient_mu 0.090
_exptl_absorpt_correction_T_max 0.9911
_exptl_absorpt_correction_T_min 0.9718
_exptl_absorpt_correction_type multi-scan
_exptl_absorpt_process_details sadabs
_exptl_crystal_colour colourless
_exptl_crystal_density_diffrn 1.209
_exptl_crystal_density_method 'not measured'
_exptl_crystal_description block
_exptl_crystal_F_000 1296
_exptl_crystal_size_max 0.32
_exptl_crystal_size_mid 0.10
_exptl_crystal_size_min 0.10
_refine_diff_density_max 0.293
_refine_diff_density_min -0.273
_refine_diff_density_rms 0.056
_refine_ls_abs_structure_details 'Flack H D (1983), Acta Cryst. A39, 876-881'
_refine_ls_extinction_method none
_refine_ls_goodness_of_fit_ref 1.131
_refine_ls_hydrogen_treatment constr
_refine_ls_matrix_type full
_refine_ls_number_parameters 216
_refine_ls_number_reflns 29376
_refine_ls_number_restraints 119
_refine_ls_restrained_S_all 1.222
_refine_ls_R_factor_all 0.0615
_refine_ls_R_factor_gt 0.0555
_refine_ls_shift/su_max 0.002
_refine_ls_shift/su_mean 0.000
_refine_ls_structure_factor_coef Fsqd
_refine_ls_weighting_details 'calc w=1/[\s^2^(Fo^2^)+(0.0323P)^2^+3.2956P] where P=(Fo^2^+2Fc^2^)/3'
_refine_ls_weighting_scheme calc
_refine_ls_wR_factor_gt 0.1267
_refine_ls_wR_factor_ref 0.1300
_reflns_number_gt 29376
_reflns_number_total 32165
_reflns_threshold_expression >2sigma(I)
_cod_data_source_file jo6b01571_si_002.cif
_cod_data_source_block 21b
_cod_depositor_comments
;
The following automatic conversions were performed:

data item '_symmetry_cell_setting' value 'Tetragonal' was changed to
'tetragonal' in accordance with the
/home/saulius/struct/COD-crude-data/automatic-downloads/DataCite-retrospective/ACS/depositions/lib/dictionaries/cif_core.dic
dictionary named 'cif_core.dic' version 2.4.2 last updated on
2011-04-26.

Automatic conversion script
Id: cif_fix_values 6909 2019-04-08 15:41:33Z antanas 
;
_cod_original_cell_volume 3289.3(4)
_cod_original_sg_symbol_H-M P4(3)2(1)2
_cod_database_code 4037128

loop_
_symmetry_equiv_pos_as_xyz
'x, y, z'
'-y+1/2, x+1/2, z+3/4'
'y+1/2, -x+1/2, z+1/4'
'x+1/2, -y+1/2, -z+1/4'
'-x+1/2, y+1/2, -z+3/4'
'-x, -y, z+1/2'
'y, x, -z'
'-y, -x, -z+1/2'

loop_
_atom_site_label
_atom_site_type_symbol
_atom_site_fract_x
_atom_site_fract_y
_atom_site_fract_z
_atom_site_U_iso_or_equiv
_atom_site_adp_type
_atom_site_occupancy
_atom_site_symmetry_multiplicity
_atom_site_calc_flag
_atom_site_refinement_flags
_atom_site_disorder_assembly
_atom_site_disorder_group
O1 O 0.46798(7) 0.98935(7) 0.045942(12) 0.02869(16) Uani 1 1 d . . .
O2 O 0.61772(8) 0.80051(8) 0.065510(14) 0.03717(19) Uani 1 1 d . . .
O3 O 0.65467(9) 0.71973(9) 0.177125(17) 0.0532(2) Uani 1 1 d . . .
O4 O 0.37643(9) 1.34236(8) 0.076254(15) 0.04100(19) Uani 1 1 d . . .
O5 O 0.6169(3) 1.2573(5) 0.08458(16) 0.0598(9) Uani 0.601(11) 1 d PDU A 1
O5' O 0.6081(4) 1.2554(6) 0.07196(13) 0.0398(9) Uani 0.399(11) 1 d PDU A 2
N1 N 0.49809(9) 0.96974(9) 0.097474(15) 0.02793(18) Uani 1 1 d . B .
C1 C 0.52833(14) 0.44584(14) 0.19957(3) 0.0533(3) Uani 1 1 d U . .
H1A H 0.6337 0.4140 0.1963 0.080 Uiso 1 1 calc R . .
H1B H 0.4651 0.3565 0.2036 0.080 Uiso 1 1 calc R . .
H1C H 0.5229 0.5145 0.2177 0.080 Uiso 1 1 calc R . .
C2 C 0.47164(15) 0.52694(15) 0.17033(3) 0.0610(3) Uani 1 1 d U . .
H2A H 0.4823 0.4575 0.1521 0.073 Uiso 1 1 calc R . .
H2B H 0.3621 0.5479 0.1731 0.073 Uiso 1 1 calc R . .
C3 C 0.54945(12) 0.67226(11) 0.16251(2) 0.0291(2) Uani 1 1 d U . .
C4 C 0.48541(14) 0.75388(12) 0.13427(2) 0.0414(3) Uani 1 1 d U . .
H4A H 0.3749 0.7665 0.1374 0.050 Uiso 1 1 calc R . .
H4B H 0.4999 0.6891 0.1154 0.050 Uiso 1 1 calc R . .
C5 C 0.55344(11) 0.90746(11) 0.127609(19) 0.0277(2) Uani 1 1 d U B .
H5 H 0.6666 0.9007 0.1274 0.033 Uiso 1 1 calc R . .
C6 C 0.53617(11) 0.91002(11) 0.069080(19) 0.0253(2) Uani 1 1 d . . .
C7 C 0.49879(12) 0.96215(12) 0.012375(19) 0.0348(2) Uani 1 1 d U . .
C8 C 0.41056(13) 1.08885(13) -0.00335(2) 0.0437(3) Uani 1 1 d U . .
H8A H 0.3030 1.0801 0.0022 0.066 Uiso 1 1 calc R . .
H8B H 0.4221 1.0815 -0.0263 0.066 Uiso 1 1 calc R . .
H8C H 0.4495 1.1870 0.0039 0.066 Uiso 1 1 calc R . .
C9 C 0.41077(13) 1.10734(12) 0.10101(2) 0.0393(2) Uani 1 1 d DU . .
H9A H 0.3119 1.0885 0.0901 0.047 Uiso 0.601(11) 1 calc PR A 1
H9B H 0.3005 1.0959 0.0964 0.047 Uiso 0.399(11) 1 d PR A 2
C10 C 0.3760(3) 1.1054(3) 0.13704(4) 0.0426(5) Uani 0.578(3) 1 d PDU B 1
H10A H 0.3677 1.2098 0.1455 0.051 Uiso 0.578(3) 1 calc PR B 1
H10B H 0.2806 1.0503 0.1415 0.051 Uiso 0.578(3) 1 calc PR B 1
C10' C 0.4599(5) 1.1647(3) 0.13578(5) 0.0454(5) Uani 0.422(3) 1 d PDU B 2
H10C H 0.5458 1.2369 0.1347 0.054 Uiso 0.422(3) 1 calc PR B 2
H10D H 0.3740 1.2131 0.1470 0.054 Uiso 0.422(3) 1 calc PR B 2
C11 C 0.50278(16) 1.02846(14) 0.15037(2) 0.0546(3) Uani 1 1 d DU . .
H11A H 0.4740 0.9820 0.1708 0.065 Uiso 0.601(11) 1 calc PR A 1
H11B H 0.5865 1.1010 0.1542 0.065 Uiso 0.601(11) 1 calc PR A 1
H11C H 0.4158 0.9894 0.1627 0.065 Uiso 0.399(11) 1 calc PR A 2
H11D H 0.5864 1.0495 0.1654 0.065 Uiso 0.399(11) 1 calc PR A 2
C12 C 0.48157(14) 1.23989(12) 0.08447(2) 0.0381(3) Uani 1 1 d DU A .
C13 C 0.43005(15) 1.47707(12) 0.06058(3) 0.0530(3) Uani 1 1 d . . .
H13A H 0.5178 1.5177 0.0720 0.080 Uiso 1 1 calc R . .
H13B H 0.3491 1.5532 0.0602 0.080 Uiso 1 1 calc R . .
H13C H 0.4598 1.4520 0.0389 0.080 Uiso 1 1 calc R . .
C14 C 0.66647(14) 0.98134(16) 0.00589(2) 0.0610(4) Uani 1 1 d U . .
H14A H 0.7029 1.0740 0.0162 0.092 Uiso 1 1 calc R . .
H14B H 0.6832 0.9887 -0.0170 0.092 Uiso 1 1 calc R . .
H14C H 0.7219 0.8937 0.0143 0.092 Uiso 1 1 calc R . .
C15 C 0.43607(19) 0.80861(14) 0.00329(3) 0.0709(4) Uani 1 1 d U . .
H15A H 0.5002 0.7288 0.0123 0.106 Uiso 1 1 calc R . .
H15B H 0.4348 0.7992 -0.0198 0.106 Uiso 1 1 calc R . .
H15C H 0.3326 0.7984 0.0115 0.106 Uiso 1 1 calc R . .

loop_
_atom_site_aniso_label
_atom_site_aniso_U_11
_atom_site_aniso_U_22
_atom_site_aniso_U_33
_atom_site_aniso_U_23
_atom_site_aniso_U_13
_atom_site_aniso_U_12
O1 0.0353(4) 0.0321(4) 0.0187(3) 0.0033(3) -0.0032(3) 0.0038(3)
O2 0.0558(5) 0.0341(4) 0.0216(3) 0.0005(3) 0.0033(3) 0.0139(4)
O3 0.0546(5) 0.0584(6) 0.0466(4) 0.0156(4) -0.0242(4) -0.0068(4)
O4 0.0522(5) 0.0325(4) 0.0383(4) -0.0012(3) -0.0015(4) 0.0156(4)
O5 0.0410(11) 0.0441(11) 0.094(3) 0.0204(18) -0.0415(11) -0.0120(8)
O5' 0.0346(15) 0.0282(13) 0.057(2) -0.0040(18) -0.0373(13) 0.0029(11)
N1 0.0323(5) 0.0328(5) 0.0187(3) -0.0001(3) -0.0030(3) 0.0096(4)
C1 0.0549(8) 0.0552(8) 0.0497(6) 0.0265(6) 0.0019(6) 0.0048(7)
C2 0.0568(7) 0.0650(8) 0.0613(7) 0.0329(6) -0.0164(6) -0.0152(6)
C3 0.0296(5) 0.0356(5) 0.0220(4) 0.0000(4) -0.0001(4) 0.0061(5)
C4 0.0523(7) 0.0410(6) 0.0310(5) 0.0074(4) -0.0165(5) -0.0024(5)
C5 0.0238(5) 0.0384(5) 0.0209(4) 0.0025(4) -0.0036(4) 0.0009(4)
C6 0.0285(5) 0.0259(5) 0.0214(4) 0.0014(4) -0.0006(4) -0.0002(5)
C7 0.0485(6) 0.0392(6) 0.0169(4) -0.0003(4) -0.0005(4) 0.0029(5)
C8 0.0568(7) 0.0553(7) 0.0190(5) 0.0049(5) -0.0042(5) 0.0087(6)
C9 0.0463(6) 0.0454(6) 0.0262(4) 0.0017(4) 0.0018(4) 0.0226(5)
C10 0.0563(11) 0.0419(10) 0.0296(7) -0.0042(7) 0.0122(8) 0.0124(8)
C10' 0.0605(12) 0.0503(11) 0.0255(8) -0.0061(8) 0.0089(10) 0.0173(10)
C11 0.0809(8) 0.0506(6) 0.0321(5) -0.0131(5) -0.0147(5) 0.0194(6)
C12 0.0400(7) 0.0357(6) 0.0385(5) -0.0116(5) -0.0119(6) 0.0084(5)
C13 0.0708(9) 0.0299(6) 0.0584(7) -0.0040(6) -0.0055(6) 0.0100(6)
C14 0.0549(7) 0.0918(10) 0.0364(6) 0.0225(6) 0.0146(5) 0.0225(7)
C15 0.1301(13) 0.0484(8) 0.0341(6) -0.0073(6) -0.0209(7) -0.0097(8)

loop_
_atom_type_symbol
_atom_type_description
_atom_type_scat_dispersion_real
_atom_type_scat_dispersion_imag
_atom_type_scat_source
C C 0.0033 0.0016 'International Tables Vol C Tables 4.2.6.8 and 6.1.1.4'
H H 0.0000 0.0000 'International Tables Vol C Tables 4.2.6.8 and 6.1.1.4'
N N 0.0061 0.0033 'International Tables Vol C Tables 4.2.6.8 and 6.1.1.4'
O O 0.0106 0.0060 'International Tables Vol C Tables 4.2.6.8 and 6.1.1.4'

loop_
_geom_angle_atom_site_label_1
_geom_angle_atom_site_label_2
_geom_angle_atom_site_label_3
_geom_angle
C6 O1 C7 122.50(7)
C12 O4 C13 116.64(10)
C6 N1 C9 123.41(7)
C6 N1 C5 122.78(7)
C9 N1 C5 113.61(7)
C2 C1 H1A 109.5
C2 C1 H1B 109.5
H1A C1 H1B 109.5
C2 C1 H1C 109.5
H1A C1 H1C 109.5
H1B C1 H1C 109.5
C3 C2 C1 115.81(10)
C3 C2 H2A 108.3
C1 C2 H2A 108.3
C3 C2 H2B 108.3
C1 C2 H2B 108.3
H2A C2 H2B 107.4
O3 C3 C2 123.05(9)
O3 C3 C4 122.45(10)
C2 C3 C4 114.50(9)
C3 C4 C5 115.39(8)
C3 C4 H4A 108.4
C5 C4 H4A 108.4
C3 C4 H4B 108.4
C5 C4 H4B 108.4
H4A C4 H4B 107.5
N1 C5 C11 101.04(8)
N1 C5 C4 111.42(7)
C11 C5 C4 113.52(9)
N1 C5 H5 110.2
C11 C5 H5 110.2
C4 C5 H5 110.2
O2 C6 O1 126.02(8)
O2 C6 N1 124.53(8)
O1 C6 N1 109.43(8)
O1 C7 C14 109.78(8)
O1 C7 C15 108.97(8)
C14 C7 C15 114.29(10)
O1 C7 C8 102.11(8)
C14 C7 C8 109.85(9)
C15 C7 C8 111.14(9)
C7 C8 H8A 109.5
C7 C8 H8B 109.5
H8A C8 H8B 109.5
C7 C8 H8C 109.5
H8A C8 H8C 109.5
H8B C8 H8C 109.5
N1 C9 C12 112.62(8)
N1 C9 C10 101.38(10)
C12 C9 C10 123.25(13)
N1 C9 C10' 102.38(11)
C12 C9 C10' 93.96(14)
C10 C9 C10' 33.20(12)
N1 C9 H9A 106.1
C12 C9 H9A 106.1
C10 C9 H9A 106.1
C10' C9 H9A 134.9
N1 C9 H9B 114.5
C12 C9 H9B 113.2
C10 C9 H9B 89.9
C10' C9 H9B 118.1
H9A C9 H9B 16.8
C11 C10 C9 103.82(12)
C11 C10 H10A 111.0
C9 C10 H10A 111.0
C11 C10 H10B 111.0
C9 C10 H10B 111.0
H10A C10 H10B 109.0
C11 C10' C9 101.81(15)
C11 C10' H10C 111.4
C9 C10' H10C 111.4
C11 C10' H10D 111.4
C9 C10' H10D 111.4
H10C C10' H10D 109.3
C10' C11 C10 37.45(14)
C10' C11 C5 113.94(12)
C10 C11 C5 108.50(11)
C10' C11 H11A 132.0
C10 C11 H11A 110.0
C5 C11 H11A 110.0
C10' C11 H11B 73.7
C10 C11 H11B 110.0
C5 C11 H11B 110.0
H11A C11 H11B 108.4
C10' C11 H11C 108.8
C10 C11 H11C 76.5
C5 C11 H11C 108.8
H11A C11 H11C 36.5
H11B C11 H11C 135.6
C10' C11 H11D 108.8
C10 C11 H11D 138.5
C5 C11 H11D 108.8
H11A C11 H11D 73.1
H11B C11 H11D 38.6
H11C C11 H11D 107.7
O5 C12 O4 126.9(2)
O5 C12 O5' 25.4(2)
O4 C12 O5' 115.9(3)
O5 C12 C9 120.7(2)
O4 C12 C9 111.02(10)
O5' C12 C9 131.2(3)
O4 C13 H13A 109.5
O4 C13 H13B 109.5
H13A C13 H13B 109.5
O4 C13 H13C 109.5
H13A C13 H13C 109.5
H13B C13 H13C 109.5
C7 C14 H14A 109.5
C7 C14 H14B 109.5
H14A C14 H14B 109.5
C7 C14 H14C 109.5
H14A C14 H14C 109.5
H14B C14 H14C 109.5
C7 C15 H15A 109.5
C7 C15 H15B 109.5
H15A C15 H15B 109.5
C7 C15 H15C 109.5
H15A C15 H15C 109.5
H15B C15 H15C 109.5

loop_
_geom_bond_atom_site_label_1
_geom_bond_atom_site_label_2
_geom_bond_distance
O1 C6 1.3450(10)
O1 C7 1.4657(10)
O2 C6 1.2133(10)
O3 C3 1.1909(11)
O4 C12 1.3404(12)
O4 C13 1.4401(13)
O5 C12 1.203(2)
O5' C12 1.243(3)
N1 C6 1.3540(11)
N1 C9 1.4446(12)
N1 C5 1.4715(11)
C1 C2 1.5139(14)
C1 H1A 0.9800
C1 H1B 0.9800
C1 H1C 0.9800
C2 C3 1.4905(15)
C2 H2A 0.9900
C2 H2B 0.9900
C3 C4 1.5048(13)
C4 C5 1.5076(14)
C4 H4A 0.9900
C4 H4B 0.9900
C5 C11 1.5050(14)
C5 H5 1.0000
C7 C14 1.5132(16)
C7 C15 1.5120(15)
C7 C8 1.5153(14)
C8 H8A 0.9800
C8 H8B 0.9800
C8 H8C 0.9800
C9 C12 1.4984(16)
C9 C10 1.5550(17)
C9 C10' 1.615(2)
C9 H9A 1.0000
C9 H9B 0.9970
C10 C11 1.424(2)
C10 H10A 0.9900
C10 H10B 0.9900
C10' C11 1.403(2)
C10' H10C 0.9900
C10' H10D 0.9900
C11 H11A 0.9900
C11 H11B 0.9900
C11 H11C 0.9900
C11 H11D 0.9900
C13 H13A 0.9800
C13 H13B 0.9800
C13 H13C 0.9800
C14 H14A 0.9800
C14 H14B 0.9800
C14 H14C 0.9800
C15 H15A 0.9800
C15 H15B 0.9800
C15 H15C 0.9800

loop_
_geom_torsion_atom_site_label_1
_geom_torsion_atom_site_label_2
_geom_torsion_atom_site_label_3
_geom_torsion_atom_site_label_4
_geom_torsion
C1 C2 C3 O3 3.60(17)
C1 C2 C3 C4 -177.12(10)
O3 C3 C4 C5 -5.75(15)
C2 C3 C4 C5 174.95(10)
C6 N1 C5 C11 170.28(10)
C9 N1 C5 C11 -4.68(11)
C6 N1 C5 C4 -68.83(12)
C9 N1 C5 C4 116.20(9)
C3 C4 C5 N1 172.76(8)
C3 C4 C5 C11 -73.97(12)
C7 O1 C6 O2 -7.21(15)
C7 O1 C6 N1 173.72(8)
C9 N1 C6 O2 174.85(10)
C5 N1 C6 O2 0.38(15)
C9 N1 C6 O1 -6.06(13)
C5 N1 C6 O1 179.47(8)
C6 O1 C7 C14 -57.32(12)
C6 O1 C7 C15 68.54(12)
C6 O1 C7 C8 -173.83(8)
C6 N1 C9 C12 -56.43(13)
C5 N1 C9 C12 118.49(9)
C6 N1 C9 C10 169.95(13)
C5 N1 C9 C10 -15.12(14)
C6 N1 C9 C10' -156.11(17)
C5 N1 C9 C10' 18.81(17)
N1 C9 C10 C11 29.97(19)
C12 C9 C10 C11 -96.98(18)
C10' C9 C10 C11 -65.29(17)
N1 C9 C10' C11 -25.7(3)
C12 C9 C10' C11 -139.9(2)
C10 C9 C10' C11 66.20(18)
C9 C10' C11 C10 -64.12(17)
C9 C10' C11 C5 25.4(3)
C9 C10 C11 C10' 70.42(17)
C9 C10 C11 C5 -35.1(2)
N1 C5 C11 C10' -14.7(2)
C4 C5 C11 C10' -134.1(2)
N1 C5 C11 C10 25.22(16)
C4 C5 C11 C10 -94.17(15)
C13 O4 C12 O5 12.1(4)
C13 O4 C12 O5' -14.9(3)
C13 O4 C12 C9 178.99(8)
N1 C9 C12 O5 -38.9(4)
C10 C9 C12 O5 83.0(4)
C10' C9 C12 O5 66.3(4)
N1 C9 C12 O4 153.32(8)
C10 C9 C12 O4 -84.76(14)
C10' C9 C12 O4 -101.52(14)
N1 C9 C12 O5' -10.0(4)
C10 C9 C12 O5' 111.9(4)
C10' C9 C12 O5' 95.1(4)
